data_4130792
loop_
_publ_author_name
'Duyker, Samuel G.'
'Hill, Joshua A.'
'Howard, Christopher J.'
'Goodwin, Andrew L.'

_publ_section_title
;
 Guest-Activated Forbidden Tilts in a Molecular Perovskite Analogue.
;
_journal_issue 35
_journal_name_full 'Journal of the American Chemical Society'
_journal_page_first 11121
_journal_page_last 11123
_journal_paper_doi 10.1021/jacs.6b06785
_journal_volume 138
_journal_year 2016
_chemical_formula_moiety 'C6 Fe N6 Sr, 2(H4 N)'
_chemical_formula_sum 'C6 H8 Fe N8 Sr'
_chemical_formula_weight 335.65
_chemical_melting_point ?
_chemical_name_systematic
;
ammonium strontium hexacyanoferrate(II)
;
_space_group_IT_number 14
_space_group_name_Hall '-P 2yn'
_space_group_name_H-M_alt 'P 1 21/n 1'
_symmetry_cell_setting monoclinic
_symmetry_space_group_name_Hall '-P 2yn'
_symmetry_space_group_name_H-M 'P 1 21/n 1'
_atom_sites_solution_hydrogens difmap
_atom_sites_solution_primary other
_audit_creation_date 2016-03-19
_audit_creation_method CRYSTALS_ver_14.61
_cell_angle_alpha 90
_cell_angle_beta 90.336(5)
_cell_angle_gamma 90
_cell_formula_units_Z 2
_cell_length_a 7.4087(4)
_cell_length_b 7.5926(4)
_cell_length_c 10.7605(6)
_cell_measurement_reflns_used 1982
_cell_measurement_temperature 300
_cell_measurement_theta_max 77
_cell_measurement_theta_min 8
_cell_volume 605.28(6)
_computing_cell_refinement 'CrysAlisPro (Rigaku Oxford Diffraction, 2015)'
_computing_data_collection 'SuperNova, (Oxford Diffraction, 2010)'
_computing_data_reduction CrysAlisPro
_computing_molecular_graphics 'CAMERON (Watkin et al., 1996)'
_computing_publication_material CRYSTALS
_computing_structure_refinement 'CRYSTALS (Betteridge et al., 2003)'
_computing_structure_solution 'USER DEFINED STRUCTURE SOLUTION'
_diffrn_ambient_environment air
_diffrn_ambient_temperature 300.01(11)
_diffrn_detector 'CCD plate'
_diffrn_detector_area_resol_mean 10.5035
_diffrn_detector_type Atlas
_diffrn_measured_fraction_theta_full 0.997
_diffrn_measured_fraction_theta_max 0.994
_diffrn_measurement_device 'four-circle diffractometer'
_diffrn_measurement_device_type 'SuperNova, Dual, Cu at zero, Atlas'
_diffrn_measurement_method \w
_diffrn_radiation_monochromator mirror
_diffrn_radiation_probe x-ray
_diffrn_radiation_type 'Cu K\a'
_diffrn_radiation_wavelength 1.54184
_diffrn_reflns_av_R_equivalents 0.070
_diffrn_reflns_limit_h_max 9
_diffrn_reflns_limit_h_min -9
_diffrn_reflns_limit_k_max 9
_diffrn_reflns_limit_k_min -9
_diffrn_reflns_limit_l_max 13
_diffrn_reflns_limit_l_min -13
_diffrn_reflns_number 8375
_diffrn_reflns_theta_full 75.505
_diffrn_reflns_theta_max 77.046
_diffrn_reflns_theta_min 7.138
_diffrn_source 'micro-focus sealed X-ray tube'
_diffrn_source_type 'SuperNova (Cu) X-ray Source'
_diffrn_standards_number 0
_exptl_absorpt_coefficient_mu 15.341
_exptl_absorpt_correction_T_max 0.564
_exptl_absorpt_correction_T_min 0.358
_exptl_absorpt_correction_type gaussian
_exptl_absorpt_process_details
;
CrysAlisPro 1.171.38.41 (Rigaku Oxford Diffraction, 2015)
Numerical absorption correction based on gaussian integration over
			a multifaceted crystal model
Empirical absorption correction using spherical harmonics,
 implemented in SCALE3 ABSPACK scaling algorithm.
;
_exptl_crystal_colour 'pale green'
_exptl_crystal_density_diffrn 1.842
_exptl_crystal_density_meas ?
_exptl_crystal_density_method 'not measured'
_exptl_crystal_description block
_exptl_crystal_F_000 328
_exptl_crystal_size_max 0.087
_exptl_crystal_size_mid 0.082
_exptl_crystal_size_min 0.046
_refine_diff_density_max 0.91
_refine_diff_density_min -0.78
_refine_ls_extinction_method None
_refine_ls_goodness_of_fit_ref 1.0151
_refine_ls_hydrogen_treatment refxyz
_refine_ls_matrix_type full
_refine_ls_number_parameters 88
_refine_ls_number_reflns 1276
_refine_ls_number_restraints 10
_refine_ls_R_factor_all 0.0575
_refine_ls_R_factor_gt 0.0374
_refine_ls_shift/su_max 0.0000555
_refine_ls_shift/su_mean 0.0000078
_refine_ls_structure_factor_coef Fsqd
_refine_ls_weighting_details
;
 Method= Modified Sheldrick 
 w=1/[\s^2^(F^2^) + ( 0.06P)^2^ + 1.14P] 
 ,where P=(max(Fo^2^,0) + 2Fc^2^)/3 
;
_refine_ls_weighting_scheme calc
_refine_ls_wR_factor_all 0.1154
_refine_ls_wR_factor_gt 0.0989
_refine_ls_wR_factor_ref 0.1154
_reflns_limit_h_max 9
_reflns_limit_h_min -9
_reflns_limit_k_max 9
_reflns_limit_k_min 0
_reflns_limit_l_max 13
_reflns_limit_l_min 0
_reflns_number_gt 890
_reflns_number_total 1276
_reflns_threshold_expression I>2.0\s(I)
_oxford_diffrn_Wilson_B_factor 2.15
_oxford_diffrn_Wilson_scale 0.03
_oxford_refine_ls_r_factor_ref 0.0575
_oxford_refine_ls_scale 6.3(3)
_oxford_reflns_number_all 1276
_oxford_reflns_threshold_expression_ref I>-3.0\s(I)
_oxford_structure_analysis_title 016sgd15_64_300
_cod_data_source_file ja6b06785_si_002.cif
_cod_data_source_block 1
_cod_depositor_comments
;
The following automatic conversions were performed:

data item '_chemical_melting_point' value 'not measured' was changed
to '?' -- the value is undefined or not given.

data item '_atom_sites_solution_primary' value 'Other' was changed to
'other' in accordance with the
/home/saulius/struct/COD-crude-data/automatic-downloads/DataCite-retrospective/ACS/depositions/lib/dictionaries/cif_core.dic
dictionary named 'cif_core.dic' version 2.4.2 last updated on
2011-04-26.

data item '_exptl_crystal_density_meas' value 'not measured' was
changed to '?' -- the value is perceived as not measured.

Automatic conversion script
Id: cif_fix_values 6909 2019-04-08 15:41:33Z antanas 
;
_cod_original_sg_symbol_H-M 'P 1 21/n 1 '
_cod_original_formula_sum 'C6 H8 Fe1 N8 Sr1'
_cod_database_code 4130792
_oxdiff_exptl_absorpt_empirical_full_min 0.661
_oxdiff_exptl_absorpt_empirical_full_max 2.018
_oxdiff_exptl_absorpt_empirical_details
;
Empirical correction (ABSPACK) includes:
- Absorption correction using spherical harmonics
- Frame scaling
;

loop_
_symmetry_equiv_pos_as_xyz
x,y,z
-x,-y,-z
-x+1/2,y+1/2,-z+1/2
x+1/2,-y+1/2,z+1/2

loop_
_atom_site_label
_atom_site_type_symbol
_atom_site_fract_x
_atom_site_fract_y
_atom_site_fract_z
_atom_site_U_iso_or_equiv
_atom_site_occupancy
_atom_site_adp_type
_atom_site_refinement_flags_posn
Sr1 Sr 0.5000 0.5000 1.0000 0.0309 1.0000 Uani S
Fe2 Fe 0.5000 0.5000 0.5000 0.0251 1.0000 Uani S
C3 C 0.7168(7) 0.3717(7) 0.5311(5) 0.0379 1.0000 Uani .
N4 N 0.8487(7) 0.2959(7) 0.5517(5) 0.0554 1.0000 Uani .
C5 C 0.6263(7) 0.7131(7) 0.5369(5) 0.0381 1.0000 Uani .
N6 N 0.7042(7) 0.8401(7) 0.5588(5) 0.0559 1.0000 Uani .
C7 C 0.4349(7) 0.4788(7) 0.6693(5) 0.0367 1.0000 Uani .
N8 N 0.3937(7) 0.4611(7) 0.7718(5) 0.0536 1.0000 Uani .
N10 N 0.9946(7) 0.5458(8) 0.7501(5) 0.0568 1.0000 Uani D
H2 H 0.968(7) 0.660(3) 0.741(5) 0.0852 1.0000 Uiso D
H4 H 0.961(7) 0.487(7) 0.681(3) 0.0851 1.0000 Uiso D
H5 H 1.113(3) 0.531(7) 0.761(5) 0.0853 1.0000 Uiso D
H8 H 0.936(6) 0.503(7) 0.814(3) 0.0850 1.0000 Uiso D

loop_
_atom_site_aniso_label
_atom_site_aniso_U_11
_atom_site_aniso_U_22
_atom_site_aniso_U_33
_atom_site_aniso_U_23
_atom_site_aniso_U_13
_atom_site_aniso_U_12
Sr1 0.0329(3) 0.0298(3) 0.0299(3) 0.0000(3) 0.0008(2) -0.0003(3)
Fe2 0.0262(5) 0.0239(5) 0.0252(5) -0.0007(5) -0.0002(4) 0.0000(5)
C3 0.037(3) 0.033(2) 0.044(3) -0.002(2) -0.004(2) 0.003(2)
N4 0.051(3) 0.044(3) 0.071(4) -0.011(3) -0.011(3) 0.015(2)
C5 0.036(3) 0.039(3) 0.039(3) 0.000(2) 0.003(2) -0.003(2)
N6 0.051(3) 0.050(3) 0.067(4) -0.016(3) 0.010(2) -0.018(3)
C7 0.033(2) 0.042(3) 0.035(3) 0.001(2) -0.0034(18) -0.003(2)
N8 0.053(3) 0.071(4) 0.036(3) 0.001(2) 0.000(2) -0.007(3)
N10 0.055(3) 0.061(4) 0.054(4) 0.001(2) 0.001(3) -0.012(2)

loop_
_atom_type_symbol
_atom_type_scat_dispersion_real
_atom_type_scat_dispersion_imag
_atom_type_scat_Cromer_Mann_a1
_atom_type_scat_Cromer_Mann_b1
_atom_type_scat_Cromer_Mann_a2
_atom_type_scat_Cromer_Mann_b2
_atom_type_scat_Cromer_Mann_a3
_atom_type_scat_Cromer_Mann_b3
_atom_type_scat_Cromer_Mann_a4
_atom_type_scat_Cromer_Mann_b4
_atom_type_scat_Cromer_Mann_c
_atom_type_scat_source
Fe -1.1336 3.1974 11.7695 4.7611 7.3573 0.3072 3.5222 15.3535 2.3045 76.8805 1.0369 'International Tables Vol C 4.2.6.8 and 6.1.1.4'
Sr -0.3528 1.8200 17.5663 1.5564 9.8184 14.0988 5.4220 0.1664 2.6694 132.3760 2.5064 'International Tables Vol C 4.2.6.8 and 6.1.1.4'
N 0.0311 0.0180 12.2126 0.0057 3.1322 9.8933 2.0125 28.9975 1.1663 0.5826 -11.5290 'International Tables Vol C 4.2.6.8 and 6.1.1.4'
C 0.0181 0.0091 2.3100 20.8439 1.0200 10.2075 1.5886 0.5687 0.8650 51.6512 0.2156 'International Tables Vol C 4.2.6.8 and 6.1.1.4'
H 0.0000 0.0000 0.4930 10.5109 0.3229 26.1257 0.1402 3.1424 0.0408 57.7998 0.0030 'International Tables Vol C 4.2.6.8 and 6.1.1.4'

loop_
_exptl_crystal_face_index_h
_exptl_crystal_face_index_k
_exptl_crystal_face_index_l
_exptl_crystal_face_perp_dist
2 -5 -1 0.0348
4 0 -4 0.0267
1 -2 7 0.0410
-1 2 -7 0.0410
-1 2 6 0.0394
4 3 1 0.0232
-4 -3 -1 0.0232
1 -2 -6 0.0394
2 -4 0 0.0382
-2 4 0 0.0382
-2 5 1 0.0348

loop_
_geom_angle_atom_site_label_1
_geom_angle_site_symmetry_1
_geom_angle_atom_site_label_2
_geom_angle_atom_site_label_3
_geom_angle_site_symmetry_3
_geom_angle
_geom_angle_publ_flag
C5 2_666 Fe2 C3 2_666 89.1(2) yes
C5 2_666 Fe2 C7 2_666 89.9(2) yes
C3 2_666 Fe2 C7 2_666 90.4(2) yes
C5 2_666 Fe2 C3 . 90.9(2) yes
C3 2_666 Fe2 C3 . 179.994 yes
C7 2_666 Fe2 C3 . 89.6(2) yes
C5 2_666 Fe2 C5 . 179.994 yes
C3 2_666 Fe2 C5 . 90.9(2) yes
C7 2_666 Fe2 C5 . 90.1(2) yes
C3 . Fe2 C5 . 89.1(2) yes
C5 2_666 Fe2 C7 . 90.1(2) yes
C3 2_666 Fe2 C7 . 89.6(2) yes
C7 2_666 Fe2 C7 . 179.994 yes
C3 . Fe2 C7 . 90.4(2) yes
C5 . Fe2 C7 . 89.9(2) yes
Fe2 . C3 N4 . 178.8(5) yes
Fe2 . C5 N6 . 179.1(5) yes
Fe2 . C7 N8 . 178.1(5) yes
H2 . N10 H4 . 109.5(18) no
H2 . N10 H5 . 110.6(18) no
H4 . N10 H5 . 108.2(18) no
H2 . N10 H8 . 109.7(17) no
H4 . N10 H8 . 109.1(18) no
H5 . N10 H8 . 109.8(18) no

loop_
_geom_bond_atom_site_label_1
_geom_bond_atom_site_label_2
_geom_bond_site_symmetry_2
_geom_bond_distance
_geom_bond_publ_flag
Fe2 C5 2_666 1.910(5) yes
Fe2 C3 2_666 1.907(5) yes
Fe2 C7 2_666 1.894(5) yes
Fe2 C3 . 1.907(5) yes
Fe2 C5 . 1.910(5) yes
Fe2 C7 . 1.894(5) yes
C3 N4 . 1.154(7) yes
C5 N6 . 1.148(7) yes
C7 N8 . 1.154(7) yes
N10 H2 . 0.893(19) no
N10 H4 . 0.901(19) no
N10 H5 . 0.892(19) no
N10 H8 . 0.879(19) no

loop_
_geom_hbond_atom_site_label_D
_geom_hbond_atom_site_label_H
_geom_hbond_atom_site_label_A
_geom_hbond_site_symmetry_A
_geom_hbond_angle_DHA
_geom_hbond_distance_DH
_geom_hbond_distance_HA
_geom_hbond_distance_DA
_geom_hbond_publ_flag
N10 H2 N8 3_656 143(5) 0.893 2.509 3.268(7) yes
N10 H4 C3 . 151(4) 0.901 2.572 3.388(7) yes
N10 H4 N4 . 164(5) 0.901 2.172 3.049(7) yes
N10 H5 N8 1_655 172(5) 0.892 2.148 3.033(7) yes
N10 H8 N6 3_646 165(5) 0.879 2.121 2.980(7) yes

loop_
_exptl_oxdiff_crystal_face_indexfrac_h
_exptl_oxdiff_crystal_face_indexfrac_k
_exptl_oxdiff_crystal_face_indexfrac_l
_exptl_oxdiff_crystal_face_x
_exptl_oxdiff_crystal_face_y
_exptl_oxdiff_crystal_face_z
1.9973 -5.0018 -1.0036 -0.7771 -0.3689 0.6953
4.0006 0.0034 -3.9936 -0.2593 0.6883 0.6870
0.9957 -2.0070 7.0017 -0.8690 -0.2924 -0.6122
-0.9957 2.0070 -7.0017 0.8690 0.2924 0.6122
-1.0013 1.9960 6.0032 -0.0636 -0.0142 -0.9694
4.0000 3.0008 1.0126 -0.2726 0.9840 -0.2054
-4.0000 -3.0008 -1.0126 0.2726 -0.9840 0.2054
1.0013 -1.9960 -6.0032 0.0636 0.0142 0.9694
1.9974 -4.0022 -0.0018 -0.7337 -0.2546 0.4789
-1.9974 4.0022 0.0018 0.7337 0.2546 -0.4789
-1.9973 5.0018 1.0036 0.7771 0.3689 -0.6953
